data_7057869
loop_
_publ_author_name
'Das, Avijit'
'Goswami, Soumyabrata'
'Ghosh, Ashutosh'

_publ_section_title
;
 Rare azido and hydroxido bridged tetranuclear Co(II) complexes of a
 polynucleating Mannich base ligand with defect dicubane core: Structures,
 magnetism and phenoxazinone synthase like activity
;
_journal_name_full 'New Journal of Chemistry'
_journal_paper_doi 10.1039/C8NJ04750B
_journal_year 2018
_chemical_formula_moiety 'C44 H60 Co4 N16 O8'
_chemical_formula_sum 'C44 H60 Co4 N16 O8'
_chemical_formula_weight 1176.80
_space_group_crystal_system trigonal
_space_group_IT_number 148
_space_group_name_Hall '-R 3'
_space_group_name_H-M_alt 'R -3'
_symmetry_space_group_name_Hall '-R 3'
_symmetry_space_group_name_H-M 'R -3 :H'
_atom_sites_solution_hydrogens geom
_audit_creation_date 2018-08-08
_audit_creation_method
;
Olex2 1.2
(compiled 2018.04.26 svn.r3504 for OlexSys, GUI svn.r5492)
;
_audit_update_record
;
2018-10-26 deposited with the CCDC.
2018-10-30 downloaded from the CCDC.
;
_cell_angle_alpha 90
_cell_angle_beta 90
_cell_angle_gamma 120
_cell_formula_units_Z 9
_cell_length_a 32.2276(7)
_cell_length_b 32.2276(7)
_cell_length_c 13.8386(3)
_cell_measurement_reflns_used 9676
_cell_measurement_temperature 298(2)
_cell_measurement_theta_max 26.40
_cell_measurement_theta_min 2.43
_cell_volume 12447.4(5)
_computing_cell_refinement 'Bruker SAINT'
_computing_data_collection 'Bruker APEX2'
_computing_data_reduction 'Bruker SAINT'
_computing_molecular_graphics 'Olex2 (Dolomanov et al., 2009)'
_computing_publication_material 'Olex2 (Dolomanov et al., 2009)'
_computing_structure_refinement 'ShelXL (Sheldrick, 2015)'
_computing_structure_solution 'olex2.solve (Bourhis et al., 2015)'
_diffrn_ambient_temperature 298.15
_diffrn_measured_fraction_theta_full 0.999
_diffrn_measured_fraction_theta_max 0.998
_diffrn_measurement_device_type 'Bruker APEX-II CCD'
_diffrn_measurement_method '\f and \w scans'
_diffrn_radiation_type MoK\a
_diffrn_radiation_wavelength 0.71073
_diffrn_reflns_av_R_equivalents 0.0231
_diffrn_reflns_av_unetI/netI 0.0099
_diffrn_reflns_Laue_measured_fraction_full 0.999
_diffrn_reflns_Laue_measured_fraction_max 0.998
_diffrn_reflns_limit_h_max 40
_diffrn_reflns_limit_h_min -39
_diffrn_reflns_limit_k_max 40
_diffrn_reflns_limit_k_min -40
_diffrn_reflns_limit_l_max 17
_diffrn_reflns_limit_l_min -17
_diffrn_reflns_number 68327
_diffrn_reflns_point_group_measured_fraction_full 0.999
_diffrn_reflns_point_group_measured_fraction_max 0.998
_diffrn_reflns_theta_full 25.242
_diffrn_reflns_theta_max 26.433
_diffrn_reflns_theta_min 2.528
_diffrn_standards_number 0
_exptl_absorpt_coefficient_mu 1.241
_exptl_absorpt_correction_T_max 0.800
_exptl_absorpt_correction_T_min 0.742
_exptl_absorpt_correction_type multi-scan
_exptl_absorpt_process_details SADABS
_exptl_crystal_colour BLUE
_exptl_crystal_density_diffrn 1.413
_exptl_crystal_description BLOCK
_exptl_crystal_F_000 5472
_exptl_crystal_size_max 0.18
_exptl_crystal_size_mid 0.15
_exptl_crystal_size_min 0.11
_refine_diff_density_max 0.930
_refine_diff_density_min -0.269
_refine_diff_density_rms 0.083
_refine_ls_extinction_method none
_refine_ls_goodness_of_fit_ref 1.074
_refine_ls_hydrogen_treatment constr
_refine_ls_matrix_type full
_refine_ls_number_parameters 340
_refine_ls_number_reflns 5670
_refine_ls_number_restraints 0
_refine_ls_restrained_S_all 1.074
_refine_ls_R_factor_all 0.0518
_refine_ls_R_factor_gt 0.0435
_refine_ls_shift/su_max 0.005
_refine_ls_shift/su_mean 0.000
_refine_ls_structure_factor_coef Fsqd
_refine_ls_weighting_details 'w=1/[\s^2^(Fo^2^)+(0.0791P)^2^+39.6014P] where P=(Fo^2^+2Fc^2^)/3'
_refine_ls_weighting_scheme calc
_refine_ls_wR_factor_gt 0.1287
_refine_ls_wR_factor_ref 0.1406
_reflns_Friedel_coverage 0.000
_reflns_number_gt 4869
_reflns_number_total 5670
_reflns_threshold_expression 'I > 2\s(I)'
_cod_data_source_file c8nj04750b2.cif
_cod_data_source_block 1
_cod_depositor_comments
;
The following automatic conversions were performed:

'_exptl_absorpt_correction_type' value 'MULTI-SCAN' changed to
'multi-scan' according to
/home/data/users/saulius/crontab/automatic-downloads/rss-feeds/RSC/lib/dictionaries/cif_core.dic
dictionary named 'cif_core.dic' version 2.4.2 from 2011-04-26.

Automatic conversion script
Id: cif_fix_values 4973 2017-02-22 13:04:09Z antanas 
;
_cod_original_cell_volume 12447.4(6)
_cod_database_code 7057869
_shelx_shelxl_version_number 2014/7
_shelx_space_group_comment
;
The symmetry employed for this shelxl refinement is uniquely defined
by the following loop, which should always be used as a source of
symmetry information in preference to the above space-group names.
They are only intended as comments.
;
_olex2_refinement_description
;
1. Fixed Uiso
 At 1.2 times of:
  All C(H) groups, All C(H,H) groups
 At 1.5 times of:
  All C(H,H,H) groups
2. Others
 Sof(N4B)=Sof(N5B)=1-FVAR(1)
 Sof(N4A)=Sof(N5A)=FVAR(1)
3.a Secondary CH2 refined with riding coordinates:
 C7(H7A,H7B), C10(H10A,H10B), C9(H9A,H9B), C8(H8A,H8B)
3.b Aromatic/amide H refined with riding coordinates:
 C3(H3), C5(H5), C12(H12), C14(H14)
3.c Idealised Me refined as rotating group:
 C19(H19A,H19B,H19C), C22(H22A,H22B,H22C), C18(H18A,H18B,H18C), C20(H20A,H20B,
 H20C), C21(H21A,H21B,H21C), C17(H17A,H17B,H17C)
;
_olex2_submission_special_instructions 'No special instructions were received'

loop_
_space_group_symop_operation_xyz
'x, y, z'
'-y, x-y, z'
'-x+y, -x, z'
'x+2/3, y+1/3, z+1/3'
'-y+2/3, x-y+1/3, z+1/3'
'-x+y+2/3, -x+1/3, z+1/3'
'x+1/3, y+2/3, z+2/3'
'-y+1/3, x-y+2/3, z+2/3'
'-x+y+1/3, -x+2/3, z+2/3'
'-x, -y, -z'
'y, -x+y, -z'
'x-y, x, -z'
'-x+2/3, -y+1/3, -z+1/3'
'y+2/3, -x+y+1/3, -z+1/3'
'x-y+2/3, x+1/3, -z+1/3'
'-x+1/3, -y+2/3, -z+2/3'
'y+1/3, -x+y+2/3, -z+2/3'
'x-y+1/3, x+2/3, -z+2/3'

loop_
_atom_site_label
_atom_site_type_symbol
_atom_site_fract_x
_atom_site_fract_y
_atom_site_fract_z
_atom_site_U_iso_or_equiv
_atom_site_adp_type
_atom_site_occupancy
_atom_site_site_symmetry_order
_atom_site_calc_flag
_atom_site_refinement_flags_posn
_atom_site_refinement_flags_occupancy
_atom_site_disorder_assembly
_atom_site_disorder_group
Co1 Co 0.78584(2) 0.64168(2) 0.74544(3) 0.03403(13) Uani 1 1 d . . . .
Co2 Co 0.80627(2) 0.57716(2) 0.59120(3) 0.04259(14) Uani 1 1 d . . . .
O3 O 0.79139(7) 0.70783(7) 0.74645(17) 0.0435(5) Uani 1 1 d . . . .
O1 O 0.79521(8) 0.58366(7) 0.72960(15) 0.0402(4) Uani 1 1 d . . . .
O2 O 0.79580(9) 0.50960(8) 0.65593(18) 0.0532(6) Uani 1 1 d . . . .
O4 O 0.81789(11) 0.77962(10) 0.8651(2) 0.0727(8) Uani 1 1 d . . . .
N2 N 0.70818(9) 0.61184(9) 0.7427(2) 0.0425(6) Uani 1 1 d . . . .
N6 N 0.86499(9) 0.68883(8) 0.74509(18) 0.0393(5) Uani 1 1 d . . . .
N1 N 0.77019(9) 0.62085(9) 0.89681(18) 0.0423(5) Uani 1 1 d . . . .
N7 N 0.89047(10) 0.68454(10) 0.8055(2) 0.0499(6) Uani 1 1 d . . . .
C1 C 0.79091(9) 0.54960(10) 0.7914(2) 0.0384(6) Uani 1 1 d . . . .
C16 C 0.75749(12) 0.71783(10) 0.7761(2) 0.0442(7) Uani 1 1 d . . . .
C6 C 0.78838(10) 0.55351(11) 0.8911(2) 0.0415(6) Uani 1 1 d . . . .
C2 C 0.78946(11) 0.50840(11) 0.7544(3) 0.0440(7) Uani 1 1 d . . . .
C3 C 0.78199(12) 0.47085(12) 0.8141(3) 0.0531(8) Uani 1 1 d . . . .
H3 H 0.7811 0.4438 0.7883 0.064 Uiso 1 1 calc R . . .
N3 N 0.75228(14) 0.54578(14) 0.5002(3) 0.0797(11) Uani 1 1 d . . . .
C11 C 0.70989(11) 0.68967(11) 0.7518(2) 0.0432(7) Uani 1 1 d . . . .
C5 C 0.77997(11) 0.51508(12) 0.9494(3) 0.0490(7) Uani 1 1 d . . . .
H5 H 0.7771 0.5174 1.0158 0.059 Uiso 1 1 calc R . . .
C15 C 0.77072(15) 0.75630(12) 0.8400(3) 0.0550(8) Uani 1 1 d . . . .
C12 C 0.67661(13) 0.70187(13) 0.7860(2) 0.0523(8) Uani 1 1 d . . . .
H12 H 0.6446 0.6829 0.7689 0.063 Uiso 1 1 calc R . . .
C7 C 0.79758(12) 0.59950(12) 0.9372(2) 0.0468(7) Uani 1 1 d . . . .
H7A H 0.7903 0.5937 1.0055 0.056 Uiso 1 1 calc R . . .
H7B H 0.8315 0.6227 0.9313 0.056 Uiso 1 1 calc R . . .
C10 C 0.69416(11) 0.64468(11) 0.6957(2) 0.0451(7) Uani 1 1 d . . . .
H10A H 0.6596 0.6281 0.6886 0.054 Uiso 1 1 calc R . . .
H10B H 0.7082 0.6528 0.6316 0.054 Uiso 1 1 calc R . . .
C9 C 0.68982(12) 0.60130(13) 0.8432(3) 0.0536(8) Uani 1 1 d . . . .
H9A H 0.6565 0.5761 0.8428 0.064 Uiso 1 1 calc R . . .
H9B H 0.6915 0.6297 0.8714 0.064 Uiso 1 1 calc R . . .
N8 N 0.91435(14) 0.68053(17) 0.8613(3) 0.0791(11) Uani 1 1 d . . . .
C4 C 0.77580(12) 0.47359(13) 0.9121(3) 0.0558(9) Uani 1 1 d . . . .
C19 C 0.68724(12) 0.56696(12) 0.6865(3) 0.0595(9) Uani 1 1 d . . . .
H19A H 0.6951 0.5450 0.7167 0.089 Uiso 1 1 calc GR . . .
H19B H 0.7000 0.5737 0.6220 0.089 Uiso 1 1 calc GR . . .
H19C H 0.6531 0.5530 0.6840 0.089 Uiso 1 1 calc GR . . .
C13 C 0.68970(17) 0.74087(15) 0.8439(3) 0.0626(11) Uani 1 1 d . . . .
C8 C 0.71854(12) 0.58595(13) 0.9034(3) 0.0525(8) Uani 1 1 d . . . .
H8A H 0.7084 0.5828 0.9703 0.063 Uiso 1 1 calc R . . .
H8B H 0.7126 0.5549 0.8815 0.063 Uiso 1 1 calc R . . .
C14 C 0.73684(19) 0.76777(15) 0.8720(3) 0.0670(11) Uani 1 1 d . . . .
H14 H 0.7461 0.7939 0.9129 0.080 Uiso 1 1 calc R . . .
C22 C 0.79032(16) 0.46731(13) 0.6083(3) 0.0655(10) Uani 1 1 d . . . .
H22A H 0.8163 0.4624 0.6263 0.098 Uiso 1 1 calc GR . . .
H22B H 0.7905 0.4714 0.5396 0.098 Uiso 1 1 calc GR . . .
H22C H 0.7605 0.4400 0.6274 0.098 Uiso 1 1 calc GR . . .
C18 C 0.6538(2) 0.7544(2) 0.8792(3) 0.0903(17) Uani 1 1 d . . . .
H18A H 0.6234 0.7344 0.8486 0.135 Uiso 1 1 calc GR . . .
H18B H 0.6648 0.7873 0.8635 0.135 Uiso 1 1 calc GR . . .
H18C H 0.6502 0.7502 0.9480 0.135 Uiso 1 1 calc GR . . .
C20 C 0.78288(16) 0.66390(14) 0.9556(3) 0.0620(10) Uani 1 1 d . . . .
H20A H 0.7621 0.6762 0.9390 0.093 Uiso 1 1 calc GR . . .
H20B H 0.8155 0.6879 0.9430 0.093 Uiso 1 1 calc GR . . .
H20C H 0.7792 0.6556 1.0229 0.093 Uiso 1 1 calc GR . . .
C21 C 0.7652(2) 0.43224(18) 0.9789(4) 0.0863(15) Uani 1 1 d . . . .
H21A H 0.7505 0.4029 0.9428 0.129 Uiso 1 1 calc GR . . .
H21B H 0.7439 0.4305 1.0292 0.129 Uiso 1 1 calc GR . . .
H21C H 0.7946 0.4372 1.0070 0.129 Uiso 1 1 calc GR . . .
C17 C 0.8313(3) 0.8061(3) 0.9540(5) 0.130(3) Uani 1 1 d . . . .
H17A H 0.8269 0.8334 0.9481 0.195 Uiso 1 1 calc GR . . .
H17B H 0.8643 0.8168 0.9678 0.195 Uiso 1 1 calc GR . . .
H17C H 0.8116 0.7859 1.0055 0.195 Uiso 1 1 calc GR . . .
N4A N 0.7283(3) 0.5098(3) 0.4682(6) 0.107(3) Uani 0.734(12) 1 d . P A 1
N4B N 0.7073(10) 0.5191(8) 0.5012(16) 0.104(7) Uiso 0.266(12) 1 d . P A 2
N5A N 0.7038(4) 0.4673(4) 0.4301(8) 0.166(5) Uani 0.734(12) 1 d . P A 1
N5B N 0.6650(12) 0.4872(12) 0.494(2) 0.163(13) Uiso 0.266(12) 1 d . P A 2

loop_
_atom_site_aniso_label
_atom_site_aniso_U_11
_atom_site_aniso_U_22
_atom_site_aniso_U_33
_atom_site_aniso_U_23
_atom_site_aniso_U_13
_atom_site_aniso_U_12
Co1 0.0357(2) 0.0299(2) 0.0369(2) 0.00189(14) 0.00588(14) 0.01668(15)
Co2 0.0451(2) 0.0339(2) 0.0445(3) -0.00340(16) 0.00399(17) 0.01656(17)
O3 0.0439(11) 0.0325(10) 0.0553(13) 0.0000(9) 0.0093(9) 0.0201(9)
O1 0.0499(11) 0.0332(10) 0.0406(11) 0.0046(8) 0.0076(9) 0.0231(9)
O2 0.0681(15) 0.0379(11) 0.0594(14) 0.0005(10) 0.0122(11) 0.0308(11)
O4 0.082(2) 0.0527(15) 0.0703(18) -0.0175(13) 0.0005(15) 0.0235(14)
N2 0.0373(12) 0.0389(12) 0.0531(15) 0.0070(11) 0.0059(11) 0.0204(11)
N6 0.0420(13) 0.0366(12) 0.0400(13) 0.0014(10) 0.0036(10) 0.0203(10)
N1 0.0479(14) 0.0407(13) 0.0408(13) 0.0044(10) 0.0097(11) 0.0239(11)
N7 0.0519(15) 0.0551(16) 0.0465(15) 0.0061(12) 0.0077(12) 0.0297(13)
C1 0.0306(13) 0.0329(13) 0.0515(16) 0.0082(12) 0.0063(11) 0.0157(11)
C16 0.0565(18) 0.0344(14) 0.0480(16) 0.0085(12) 0.0199(14) 0.0274(14)
C6 0.0325(13) 0.0450(15) 0.0496(17) 0.0077(13) 0.0025(12) 0.0213(12)
C2 0.0367(14) 0.0368(14) 0.0608(19) 0.0056(13) 0.0057(13) 0.0201(12)
C3 0.0491(17) 0.0410(16) 0.077(2) 0.0126(15) 0.0109(16) 0.0286(14)
N3 0.074(2) 0.064(2) 0.091(3) -0.034(2) -0.029(2) 0.0264(19)
C11 0.0503(17) 0.0440(15) 0.0448(16) 0.0124(12) 0.0127(13) 0.0306(14)
C5 0.0364(15) 0.0607(19) 0.0566(19) 0.0174(15) 0.0072(13) 0.0293(14)
C15 0.072(2) 0.0439(17) 0.0511(19) 0.0018(14) 0.0104(16) 0.0307(17)
C12 0.0595(19) 0.062(2) 0.0532(18) 0.0230(16) 0.0192(15) 0.0438(17)
C7 0.0482(17) 0.0510(17) 0.0395(15) 0.0058(13) 0.0009(13) 0.0235(14)
C10 0.0388(15) 0.0466(16) 0.0531(17) 0.0062(13) 0.0039(13) 0.0238(13)
C9 0.0446(17) 0.0553(19) 0.067(2) 0.0230(16) 0.0231(15) 0.0293(15)
N8 0.070(2) 0.115(3) 0.066(2) 0.021(2) -0.0003(18) 0.057(2)
C4 0.0466(17) 0.0564(19) 0.076(2) 0.0253(17) 0.0113(16) 0.0344(16)
C19 0.0405(17) 0.0393(16) 0.091(3) -0.0060(17) -0.0042(17) 0.0142(14)
C13 0.094(3) 0.072(2) 0.0513(19) 0.0234(18) 0.031(2) 0.064(2)
C8 0.0501(18) 0.0537(18) 0.060(2) 0.0233(15) 0.0238(15) 0.0310(15)
C14 0.114(4) 0.059(2) 0.0490(19) 0.0041(16) 0.023(2) 0.060(2)
C22 0.081(3) 0.0460(18) 0.082(3) -0.0055(18) 0.012(2) 0.0406(19)
C18 0.141(4) 0.121(4) 0.070(3) 0.036(3) 0.049(3) 0.110(4)
C20 0.092(3) 0.056(2) 0.0401(17) -0.0019(15) 0.0138(17) 0.038(2)
C21 0.106(4) 0.080(3) 0.099(3) 0.042(3) 0.028(3) 0.066(3)
C17 0.120(5) 0.130(6) 0.097(4) -0.059(4) -0.002(4) 0.030(4)
N4A 0.104(5) 0.117(6) 0.104(5) -0.020(4) -0.042(4) 0.059(5)
N5A 0.163(9) 0.131(7) 0.163(9) -0.041(7) -0.080(7) 0.042(6)

loop_
_atom_type_symbol
_atom_type_description
_atom_type_scat_dispersion_real
_atom_type_scat_dispersion_imag
_atom_type_scat_source
C C 0.0033 0.0016 'International Tables Vol C Tables 4.2.6.8 and 6.1.1.4'
H H 0.0000 0.0000 'International Tables Vol C Tables 4.2.6.8 and 6.1.1.4'
Co Co 0.3494 0.9721 'International Tables Vol C Tables 4.2.6.8 and 6.1.1.4'
N N 0.0061 0.0033 'International Tables Vol C Tables 4.2.6.8 and 6.1.1.4'
O O 0.0106 0.0060 'International Tables Vol C Tables 4.2.6.8 and 6.1.1.4'

loop_
_geom_angle_atom_site_label_1
_geom_angle_atom_site_label_2
_geom_angle_atom_site_label_3
_geom_angle
_geom_angle_site_symmetry_1
_geom_angle_site_symmetry_3
O3 Co1 O1 166.97(8) . .
O3 Co1 N2 86.73(9) . .
O3 Co1 N6 93.73(9) . 13_666
O3 Co1 N6 79.35(9) . .
O3 Co1 N1 101.55(9) . .
O1 Co1 N2 104.79(9) . .
O1 Co1 N6 78.32(8) . 13_666
O1 Co1 N6 88.93(9) . .
O1 Co1 N1 86.49(9) . .
N2 Co1 N6 166.03(9) . .
N2 Co1 N6 100.94(10) . 13_666
N6 Co1 N6 78.97(10) . 13_666
N1 Co1 N2 80.99(10) . .
N1 Co1 N6 102.85(10) . .
N1 Co1 N6 164.69(9) . 13_666
O3 Co2 O1 97.87(9) 13_666 .
O3 Co2 O2 110.16(9) 13_666 .
O3 Co2 N6 80.21(9) 13_666 13_666
O1 Co2 O2 76.47(8) . .
O1 Co2 N6 79.23(8) . 13_666
O2 Co2 N6 154.63(9) . 13_666
N3 Co2 O3 137.91(16) . 13_666
N3 Co2 O1 120.93(15) . .
N3 Co2 O2 95.30(14) . .
N3 Co2 N6 90.94(14) . 13_666
Co2 O3 Co1 107.36(10) 13_666 .
C16 O3 Co1 126.24(18) . .
C16 O3 Co2 123.17(18) . 13_666
Co2 O1 Co1 108.46(9) . .
C1 O1 Co1 132.50(18) . .
C1 O1 Co2 118.72(18) . .
C2 O2 Co2 112.02(17) . .
C2 O2 C22 118.7(3) . .
C22 O2 Co2 129.0(2) . .
C15 O4 C17 117.9(4) . .
C10 N2 Co1 112.42(18) . .
C9 N2 Co1 108.8(2) . .
C9 N2 C10 110.1(2) . .
C19 N2 Co1 107.57(19) . .
C19 N2 C10 108.2(3) . .
C19 N2 C9 109.6(3) . .
Co1 N6 Co1 101.03(10) . 13_666
Co1 N6 Co2 93.04(9) . 13_666
Co1 N6 Co2 93.84(9) 13_666 13_666
N7 N6 Co1 121.2(2) . 13_666
N7 N6 Co1 121.7(2) . .
N7 N6 Co2 119.5(2) . 13_666
C7 N1 Co1 114.05(18) . .
C7 N1 C20 106.3(3) . .
C8 N1 Co1 107.1(2) . .
C8 N1 C7 109.4(2) . .
C8 N1 C20 111.0(3) . .
C20 N1 Co1 109.1(2) . .
N8 N7 N6 179.6(4) . .
O1 C1 C6 123.0(3) . .
O1 C1 C2 118.9(3) . .
C6 C1 C2 118.2(3) . .
O3 C16 C11 122.4(3) . .
O3 C16 C15 118.6(3) . .
C11 C16 C15 118.8(3) . .
C1 C6 C7 121.3(3) . .
C5 C6 C1 119.4(3) . .
C5 C6 C7 119.3(3) . .
O2 C2 C1 113.6(3) . .
O2 C2 C3 125.1(3) . .
C3 C2 C1 121.3(3) . .
C2 C3 H3 120.0 . .
C4 C3 C2 119.9(3) . .
C4 C3 H3 120.0 . .
N4A N3 Co2 139.9(5) . .
N4B N3 Co2 139.6(11) . .
C16 C11 C12 119.4(3) . .
C16 C11 C10 119.5(3) . .
C12 C11 C10 120.9(3) . .
C6 C5 H5 119.0 . .
C4 C5 C6 122.0(3) . .
C4 C5 H5 119.0 . .
O4 C15 C16 114.2(3) . .
O4 C15 C14 125.5(4) . .
C14 C15 C16 120.3(4) . .
C11 C12 H12 119.0 . .
C13 C12 C11 122.0(4) . .
C13 C12 H12 119.0 . .
N1 C7 C6 115.6(3) . .
N1 C7 H7A 108.4 . .
N1 C7 H7B 108.4 . .
C6 C7 H7A 108.4 . .
C6 C7 H7B 108.4 . .
H7A C7 H7B 107.5 . .
N2 C10 C11 112.7(3) . .
N2 C10 H10A 109.0 . .
N2 C10 H10B 109.0 . .
C11 C10 H10A 109.0 . .
C11 C10 H10B 109.0 . .
H10A C10 H10B 107.8 . .
N2 C9 H9A 109.5 . .
N2 C9 H9B 109.5 . .
N2 C9 C8 110.8(3) . .
H9A C9 H9B 108.1 . .
C8 C9 H9A 109.5 . .
C8 C9 H9B 109.5 . .
C3 C4 C21 121.3(4) . .
C5 C4 C3 118.9(3) . .
C5 C4 C21 119.8(4) . .
N2 C19 H19A 109.5 . .
N2 C19 H19B 109.5 . .
N2 C19 H19C 109.5 . .
H19A C19 H19B 109.5 . .
H19A C19 H19C 109.5 . .
H19B C19 H19C 109.5 . .
C12 C13 C14 118.7(3) . .
C12 C13 C18 121.8(5) . .
C14 C13 C18 119.4(4) . .
N1 C8 C9 111.2(3) . .
N1 C8 H8A 109.4 . .
N1 C8 H8B 109.4 . .
C9 C8 H8A 109.4 . .
C9 C8 H8B 109.4 . .
H8A C8 H8B 108.0 . .
C15 C14 H14 119.7 . .
C13 C14 C15 120.6(4) . .
C13 C14 H14 119.7 . .
O2 C22 H22A 109.5 . .
O2 C22 H22B 109.5 . .
O2 C22 H22C 109.5 . .
H22A C22 H22B 109.5 . .
H22A C22 H22C 109.5 . .
H22B C22 H22C 109.5 . .
C13 C18 H18A 109.5 . .
C13 C18 H18B 109.5 . .
C13 C18 H18C 109.5 . .
H18A C18 H18B 109.5 . .
H18A C18 H18C 109.5 . .
H18B C18 H18C 109.5 . .
N1 C20 H20A 109.5 . .
N1 C20 H20B 109.5 . .
N1 C20 H20C 109.5 . .
H20A C20 H20B 109.5 . .
H20A C20 H20C 109.5 . .
H20B C20 H20C 109.5 . .
C4 C21 H21A 109.5 . .
C4 C21 H21B 109.5 . .
C4 C21 H21C 109.5 . .
H21A C21 H21B 109.5 . .
H21A C21 H21C 109.5 . .
H21B C21 H21C 109.5 . .
O4 C17 H17A 109.5 . .
O4 C17 H17B 109.5 . .
O4 C17 H17C 109.5 . .
H17A C17 H17B 109.5 . .
H17A C17 H17C 109.5 . .
H17B C17 H17C 109.5 . .
N3 N4A N5A 174.5(11) . .
N5B N4B N3 168(3) . .

loop_
_geom_bond_atom_site_label_1
_geom_bond_atom_site_label_2
_geom_bond_distance
_geom_bond_site_symmetry_2
Co1 O3 2.048(2) .
Co1 O1 2.0493(19) .
Co1 N2 2.187(2) .
Co1 N6 2.223(3) .
Co1 N6 2.226(2) 13_666
Co1 N1 2.180(2) .
Co2 O3 1.978(2) 13_666
Co2 O1 1.978(2) .
Co2 O2 2.219(2) .
Co2 N6 2.248(2) 13_666
Co2 N3 1.969(4) .
O3 Co2 1.978(2) 13_666
O3 C16 1.349(4) .
O1 C1 1.343(3) .
O2 C2 1.376(4) .
O2 C22 1.443(4) .
O4 C15 1.362(5) .
O4 C17 1.436(6) .
N2 C10 1.492(4) .
N2 C9 1.483(4) .
N2 C19 1.476(4) .
N6 Co1 2.226(2) 13_666
N6 Co2 2.248(2) 13_666
N6 N7 1.227(4) .
N1 C7 1.474(4) .
N1 C8 1.474(4) .
N1 C20 1.478(4) .
N7 N8 1.142(4) .
C1 C6 1.392(4) .
C1 C2 1.402(4) .
C16 C11 1.378(5) .
C16 C15 1.404(5) .
C6 C5 1.387(4) .
C6 C7 1.500(5) .
C2 C3 1.384(4) .
C3 H3 0.9300 .
C3 C4 1.380(6) .
N3 N4A 1.113(8) .
N3 N4B 1.26(3) .
C11 C12 1.397(4) .
C11 C10 1.492(5) .
C5 H5 0.9300 .
C5 C4 1.376(5) .
C15 C14 1.389(5) .
C12 H12 0.9300 .
C12 C13 1.368(6) .
C7 H7A 0.9700 .
C7 H7B 0.9700 .
C10 H10A 0.9700 .
C10 H10B 0.9700 .
C9 H9A 0.9700 .
C9 H9B 0.9700 .
C9 C8 1.501(5) .
C4 C21 1.514(5) .
C19 H19A 0.9600 .
C19 H19B 0.9600 .
C19 H19C 0.9600 .
C13 C14 1.376(7) .
C13 C18 1.509(5) .
C8 H8A 0.9700 .
C8 H8B 0.9700 .
C14 H14 0.9300 .
C22 H22A 0.9600 .
C22 H22B 0.9600 .
C22 H22C 0.9600 .
C18 H18A 0.9600 .
C18 H18B 0.9600 .
C18 H18C 0.9600 .
C20 H20A 0.9600 .
C20 H20B 0.9600 .
C20 H20C 0.9600 .
C21 H21A 0.9600 .
C21 H21B 0.9600 .
C21 H21C 0.9600 .
C17 H17A 0.9600 .
C17 H17B 0.9600 .
C17 H17C 0.9600 .
N4A N5A 1.305(11) .
N4B N5B 1.24(4) .

loop_
_smtbx_masks_void_nr
_smtbx_masks_void_average_x
_smtbx_masks_void_average_y
_smtbx_masks_void_average_z
_smtbx_masks_void_volume
_smtbx_masks_void_count_electrons
1 0.000 0.000 -0.736 592.9 168.4
2 0.333 0.667 -0.282 592.9 168.4
3 0.667 0.333 -0.615 592.9 168.4
